data_2202465
loop_
_publ_author_name
K.Rajagopal
R.V.Krishnakumar
'M.Subha Nandhini'
K.Ravikumar
S.Natarajan

_publ_section_title
;
 Bis(<small>DL</small>-alanine)tetraaquacobalt(II) dinitrate
;
_journal_issue 8
_journal_name_full 'Acta Crystallographica Section E'
_journal_page_first m562
_journal_page_last m564
_journal_paper_doi 10.1107/S1600536803014533
_journal_volume 59
_journal_year 2003
_chemical_formula_iupac '[Co (C3 H7 N O2)2 (H2 O)4] (N O3)2'
_chemical_formula_moiety 'C6 H22 Co N2 O8, 2N O3'
_chemical_formula_sum 'C6 H22 Co N4 O14'
_chemical_formula_weight 433.21
_chemical_name_systematic
;
Bis(DL-alanine)tetraaquacobalt(II) dinitrate
;
_space_group_IT_number 14
_symmetry_cell_setting monoclinic
_symmetry_space_group_name_Hall '-P 2yn'
_symmetry_space_group_name_H-M 'P 1 21/n 1'
_atom_sites_solution_hydrogens geom
_atom_sites_solution_primary direct
_atom_sites_solution_secondary difmap
_audit_creation_method SHELXL-97
_cell_angle_alpha 90.00
_cell_angle_beta 96.220(10)
_cell_angle_gamma 90.00
_cell_formula_units_Z 2
_cell_length_a 5.5021(6)
_cell_length_b 6.6396(8)
_cell_length_c 23.821(3)
_cell_measurement_reflns_used 3463
_cell_measurement_temperature 273(2)
_cell_measurement_theta_max 27.97
_cell_measurement_theta_min 3.2
_cell_volume 865.10(18)
_computing_cell_refinement 'SAINT (Bruker, 2001)'
_computing_data_collection 'SMART (Bruker, 2001)'
_computing_data_reduction SAINT
_computing_molecular_graphics 'PLATON (Spek, 1999)'
_computing_publication_material SHELXL97
_computing_structure_refinement 'SHELXL97 (Sheldrick, 1997)'
_computing_structure_solution 'SHELXS97 (Sheldrick, 1990)'
_diffrn_ambient_temperature 273(2)
_diffrn_measured_fraction_theta_full 0.945
_diffrn_measured_fraction_theta_max 0.945
_diffrn_measurement_device 'Bruker SMART APEX'
_diffrn_measurement_device_type 'CCD Area Detector'
_diffrn_measurement_method \w
_diffrn_radiation_monochromator graphite
_diffrn_radiation_source 'fine-focus sealed tube'
_diffrn_radiation_type MoK\a
_diffrn_radiation_wavelength 0.71073
_diffrn_reflns_av_R_equivalents 0.0141
_diffrn_reflns_av_sigmaI/netI 0.0189
_diffrn_reflns_limit_h_max 7
_diffrn_reflns_limit_h_min -5
_diffrn_reflns_limit_k_max 8
_diffrn_reflns_limit_k_min -8
_diffrn_reflns_limit_l_max 30
_diffrn_reflns_limit_l_min -27
_diffrn_reflns_number 5063
_diffrn_reflns_theta_full 27.97
_diffrn_reflns_theta_max 27.97
_diffrn_reflns_theta_min 1.72
_diffrn_standards_decay_% 0
_diffrn_standards_number 0
_exptl_absorpt_coefficient_mu 1.070
_exptl_absorpt_correction_T_max 0.8735
_exptl_absorpt_correction_T_min 0.7910
_exptl_absorpt_correction_type multi-scan
_exptl_absorpt_process_details '(SADABS; Bruker, 1998)'
_exptl_crystal_colour 'pale pink'
_exptl_crystal_density_diffrn 1.663
_exptl_crystal_density_meas 1.670(10)
_exptl_crystal_density_method 'flotation in a mixture of bromoform and carbon tetrachloride'
_exptl_crystal_description plate
_exptl_crystal_F_000 450
_exptl_crystal_size_max 0.23
_exptl_crystal_size_mid 0.19
_exptl_crystal_size_min 0.13
_refine_diff_density_max 0.698
_refine_diff_density_min -0.341
_refine_ls_extinction_method none
_refine_ls_goodness_of_fit_ref 1.245
_refine_ls_hydrogen_treatment mixed
_refine_ls_matrix_type full
_refine_ls_number_parameters 115
_refine_ls_number_reflns 1968
_refine_ls_number_restraints 0
_refine_ls_restrained_S_all 1.245
_refine_ls_R_factor_all 0.0509
_refine_ls_R_factor_gt 0.0482
_refine_ls_shift/su_max <0.001
_refine_ls_shift/su_mean 0.000
_refine_ls_structure_factor_coef Fsqd
_refine_ls_weighting_details 'calc w = 1/[\s^2^(Fo^2^)+(0.0632P)^2^+1.2873P] where P = (Fo^2^+2Fc^2^)/3'
_refine_ls_weighting_scheme calc
_refine_ls_wR_factor_gt 0.1396
_refine_ls_wR_factor_ref 0.1414
_reflns_number_gt 1854
_reflns_number_total 1968
_reflns_threshold_expression I>2s\(I)
_cod_data_source_file ci6232.cif
_cod_data_source_block I
_cod_original_sg_symbol_H-M 'P 21/n'
_cod_database_code 2202465
_cod_database_fobs_code 2202465

loop_
_symmetry_equiv_pos_as_xyz
'x, y, z'
'-x+1/2, y+1/2, -z+1/2'
'-x, -y, -z'
'x-1/2, -y-1/2, z-1/2'

loop_
_atom_site_label
_atom_site_fract_x
_atom_site_fract_y
_atom_site_fract_z
_atom_site_U_iso_or_equiv
_atom_site_adp_type
_atom_site_calc_flag
_atom_site_refinement_flags
_atom_site_occupancy
_atom_site_disorder_assembly
_atom_site_disorder_group
_atom_site_type_symbol
Co 0.0000 0.5000 0.0000 0.0236(2) Uani d S 1 . . Co
O1W -0.2038(4) 0.3305(3) 0.05495(9) 0.0297(5) Uani d . 1 . . O
O2W 0.2893(4) 0.3007(4) 0.01459(10) 0.0361(5) Uani d . 1 . . O
O1 -0.1034(5) 0.9394(4) 0.06679(11) 0.0420(6) Uani d . 1 . . O
O2 0.1414(4) 0.6714(3) 0.06990(9) 0.0330(5) Uani d . 1 . . O
O3 0.4812(6) 0.8863(6) 0.28596(14) 0.0613(9) Uani d . 1 . . O
O4 0.7665(6) 1.0195(5) 0.34189(12) 0.0547(8) Uani d . 1 . . O
O5 0.8453(6) 0.9037(6) 0.26089(12) 0.0575(8) Uani d . 1 . . O
N1 0.2997(6) 0.7256(5) 0.17821(12) 0.0371(6) Uani d . 1 . . N
H1A 0.1885 0.6300 0.1813 0.056 Uiso calc R 1 . . H
H1B 0.3623 0.7646 0.2125 0.056 Uiso calc R 1 . . H
H1C 0.4184 0.6774 0.1594 0.056 Uiso calc R 1 . . H
N2 0.7017(6) 0.9349(5) 0.29550(12) 0.0379(7) Uani d . 1 . . N
C1 0.0640(6) 0.8306(5) 0.08930(13) 0.0294(6) Uani d . 1 . . C
C2 0.1832(7) 0.8993(5) 0.14737(14) 0.0350(7) Uani d . 1 . . C
H2 0.0556 0.9527 0.1689 0.042 Uiso calc R 1 . . H
C3 0.3685(9) 1.0602(7) 0.14224(19) 0.0559(11) Uani d . 1 . . C
H3A 0.4389 1.0999 0.1792 0.084 Uiso calc R 1 . . H
H3B 0.2914 1.1743 0.1231 0.084 Uiso calc R 1 . . H
H3C 0.4947 1.0099 0.1211 0.084 Uiso calc R 1 . . H
H1W1 -0.2206 0.3872 0.0867 0.050 Uiso d . 1 . . H
H2W1 -0.1636 0.2135 0.0627 0.050 Uiso d . 1 . . H
H1W2 0.4405 0.3262 0.0226 0.050 Uiso d . 1 . . H
H2W2 0.2657 0.1935 -0.0045 0.050 Uiso d . 1 . . H

loop_
_atom_site_aniso_label
_atom_site_aniso_U_11
_atom_site_aniso_U_22
_atom_site_aniso_U_33
_atom_site_aniso_U_12
_atom_site_aniso_U_13
_atom_site_aniso_U_23
Co 0.0235(3) 0.0240(3) 0.0227(3) 0.0024(2) -0.0009(2) -0.0034(2)
O1W 0.0322(11) 0.0282(11) 0.0289(11) 0.0000(9) 0.0034(9) -0.0007(9)
O2W 0.0318(12) 0.0336(12) 0.0407(13) 0.0078(10) -0.0067(10) -0.0052(10)
O1 0.0492(15) 0.0293(12) 0.0436(14) 0.0090(11) -0.0132(11) -0.0075(11)
O2 0.0342(12) 0.0317(12) 0.0311(11) 0.0051(9) -0.0051(9) -0.0085(9)
O3 0.0442(16) 0.083(2) 0.0551(18) -0.0065(16) -0.0019(13) -0.0254(17)
O4 0.0652(19) 0.067(2) 0.0306(13) -0.0274(16) 0.0020(13) -0.0052(12)
O5 0.0605(18) 0.070(2) 0.0445(16) 0.0075(16) 0.0181(14) -0.0032(15)
N1 0.0410(15) 0.0388(16) 0.0295(14) -0.0008(13) -0.0049(11) -0.0030(12)
N2 0.0449(17) 0.0406(15) 0.0276(14) -0.0010(14) 0.0007(12) 0.0021(12)
C1 0.0338(16) 0.0274(15) 0.0261(14) -0.0032(12) -0.0007(12) -0.0027(12)
C2 0.0429(18) 0.0309(17) 0.0297(16) 0.0021(14) -0.0028(13) -0.0066(13)
C3 0.066(3) 0.051(2) 0.048(2) -0.021(2) -0.007(2) -0.001(2)

loop_
_atom_type_symbol
_atom_type_description
_atom_type_scat_dispersion_real
_atom_type_scat_dispersion_imag
_atom_type_scat_source
C C 0.0033 0.0016 'International Tables Vol C Tables 4.2.6.8 and 6.1.1.4'
H H 0.0000 0.0000 'International Tables Vol C Tables 4.2.6.8 and 6.1.1.4'
N N 0.0061 0.0033 'International Tables Vol C Tables 4.2.6.8 and 6.1.1.4'
O O 0.0106 0.0060 'International Tables Vol C Tables 4.2.6.8 and 6.1.1.4'
Co Co 0.3494 0.9721 'International Tables Vol C Tables 4.2.6.8 and 6.1.1.4'

loop_
_geom_angle_atom_site_label_1
_geom_angle_atom_site_label_2
_geom_angle_atom_site_label_3
_geom_angle_site_symmetry_1
_geom_angle_site_symmetry_3
_geom_angle
_geom_angle_publ_flag
O2W Co O2W 3_565 . 180 y
O2W Co O2 3_565 3_565 90.07(9) y
O2W Co O2 . 3_565 89.93(9) y
O2W Co O2 3_565 . 89.93(9) y
O2W Co O2 . . 90.07(9) y
O2 Co O2 3_565 . 180 y
O2W Co O1W 3_565 3_565 90.31(9) ?
O2W Co O1W . 3_565 89.69(9) y
O2 Co O1W 3_565 3_565 88.48(9) ?
O2 Co O1W . 3_565 91.52(9) y
O2W Co O1W 3_565 . 89.69(9) ?
O2W Co O1W . . 90.31(9) y
O2 Co O1W 3_565 . 91.52(9) ?
O2 Co O1W . . 88.48(9) y
O1W Co O1W 3_565 . 180 y
Co O1W H1W1 . . 115.01 ?
Co O1W H2W1 . . 119.27 ?
H1W1 O1W H2W1 . . 105.55 ?
Co O2W H1W2 . . 128.78 ?
Co O2W H2W2 . . 112.13 ?
H1W2 O2W H2W2 . . 112.16 ?
C1 O2 Co . . 130.0(2) ?
C2 N1 H1A . . 109.5 ?
C2 N1 H1B . . 109.5 ?
H1A N1 H1B . . 109.5 ?
C2 N1 H1C . . 109.5 ?
H1A N1 H1C . . 109.5 ?
H1B N1 H1C . . 109.5 ?
O5 N2 O3 . . 121.3(3) ?
O5 N2 O4 . . 121.8(3) ?
O3 N2 O4 . . 116.9(3) ?
O1 C1 O2 . . 126.8(3) ?
O1 C1 C2 . . 116.1(3) ?
O2 C1 C2 . . 117.1(3) ?
N1 C2 C3 . . 109.7(3) ?
N1 C2 C1 . . 109.7(3) ?
C3 C2 C1 . . 111.6(3) ?
N1 C2 H2 . . 108.6 ?
C3 C2 H2 . . 108.6 ?
C1 C2 H2 . . 108.6 ?
C2 C3 H3A . . 109.5 ?
C2 C3 H3B . . 109.5 ?
H3A C3 H3B . . 109.5 ?
C2 C3 H3C . . 109.5 ?
H3A C3 H3C . . 109.5 ?
H3B C3 H3C . . 109.5 ?

loop_
_geom_bond_atom_site_label_1
_geom_bond_atom_site_label_2
_geom_bond_site_symmetry_2
_geom_bond_distance
_geom_bond_publ_flag
Co O2W 3_565 2.070(2) ?
Co O2W . 2.070(2) y
Co O2 3_565 2.096(2) ?
Co O2 . 2.096(2) y
Co O1W 3_565 2.134(2) ?
Co O1W . 2.134(2) y
O1W H1W1 . 0.86 ?
O1W H2W1 . 0.82 ?
O2W H1W2 . 0.85 ?
O2W H2W2 . 0.85 ?
O1 C1 . 1.245(4) y
O2 C1 . 1.247(4) y
O3 N2 . 1.252(4) y
O4 N2 . 1.256(4) y
O5 N2 . 1.220(4) y
N1 C2 . 1.476(4) y
N1 H1A . 0.89 ?
N1 H1B . 0.89 ?
N1 H1C . 0.89 ?
C1 C2 . 1.535(4) y
C2 C3 . 1.491(6) y
C2 H2 . 0.98 ?
C3 H3A . 0.96 ?
C3 H3B . 0.96 ?
C3 H3C . 0.96 ?

loop_
_geom_hbond_atom_site_label_D
_geom_hbond_atom_site_label_H
_geom_hbond_atom_site_label_A
_geom_hbond_site_symmetry_A
_geom_hbond_distance_DH
_geom_hbond_distance_HA
_geom_hbond_distance_DA
_geom_hbond_angle_DHA
N1 H1A O3 2_545 0.89 2.06 2.912(5) 159
N1 H1B O3 . 0.89 1.97 2.858(4) 172
N1 H1C O4 2_645 0.89 2.03 2.836(4) 150
O1W H1W1 O4 2_545 0.86 1.96 2.813(4) 179
O1W H2W1 O1 1_545 0.82 1.85 2.664(3) 169
O2W H2W2 O1 3_565 0.85 1.87 2.630(3) 149
O2W H1W2 O1W 1_655 0.85 2.02 2.857(3) 166

loop_
_geom_torsion_atom_site_label_1
_geom_torsion_atom_site_label_2
_geom_torsion_atom_site_label_3
_geom_torsion_atom_site_label_4
_geom_torsion_site_symmetry_1
_geom_torsion
_geom_torsion_publ_flag
O2W Co O2 C1 3_565 -1.3(3) ?
O2W Co O2 C1 . 178.7(3) ?
O1W Co O2 C1 3_565 89.0(3) ?
O1W Co O2 C1 . -91.0(3) ?
Co O2 C1 O1 . -9.6(5) ?
Co O2 C1 C2 . 169.3(2) ?
O1 C1 C2 N1 . 157.4(3) y
O2 C1 C2 N1 . -21.7(4) y
O1 C1 C2 C3 . -80.9(4) y
O2 C1 C2 C3 . 100.1(4) y
